data_1571488
loop_
_publ_author_name
'Li, Hao-Ran'
'Ran, Yi-An'
'Zhu, Yu-Yi'
'Guo, Weisi'
'Ni, Shao-Fei'
'Wen, Li-Rong'
'Li, Ming'
'Zhang, Lin-Bao'

_publ_section_title
;
 Electrochemical stereoselective synthesis of polysubstituted
 1,4-dicarbonyl <i>Z</i>-alkenes <i>via</i> three-component coupling of
 sulfoxonium ylides and alkynes with water.
;
_journal_issue 21
_journal_name_full 'Chemical science'
_journal_page_first 8156
_journal_page_last 8162
_journal_paper_doi 10.1039/d4sc01141d
_journal_volume 15
_journal_year 2024
_chemical_formula_moiety 'C18 H16 O2'
_chemical_formula_sum 'C18 H16 O2'
_chemical_formula_weight 264.31
_space_group_crystal_system orthorhombic
_space_group_IT_number 61
_space_group_name_Hall '-P 2ac 2ab'
_space_group_name_H-M_alt 'P b c a'
_atom_sites_solution_hydrogens geom
_atom_sites_solution_primary dual
_audit_creation_date 2022-06-15
_audit_creation_method
;
Olex2 1.5
(compiled 2022.04.07 svn.rca3783a0 for OlexSys, GUI svn.r6498)
;
_audit_update_record
;
2022-06-15 deposited with the CCDC.	2024-04-17 downloaded from the CCDC.
;
_cell_angle_alpha 90
_cell_angle_beta 90
_cell_angle_gamma 90
_cell_formula_units_Z 8
_cell_length_a 8.2970(3)
_cell_length_b 11.4089(5)
_cell_length_c 29.4395(11)
_cell_measurement_reflns_used 6964
_cell_measurement_temperature 170.01(10)
_cell_measurement_theta_max 30.9790
_cell_measurement_theta_min 2.7880
_cell_volume 2786.73(19)
_computing_cell_refinement 'CrysAlisPro 1.171.39.45i (Rigaku OD, 2018)'
_computing_data_collection 'CrysAlisPro 1.171.39.45i (Rigaku OD, 2018)'
_computing_data_reduction 'CrysAlisPro 1.171.39.45i (Rigaku OD, 2018)'
_computing_molecular_graphics 'Olex2 1.5 (Dolomanov et al., 2009)'
_computing_publication_material 'Olex2 1.5 (Dolomanov et al., 2009)'
_computing_structure_refinement 'SHELXL 2018/3 (Sheldrick, 2015)'
_computing_structure_solution 'SHELXT 2018/2 (Sheldrick, 2018)'
_diffrn_ambient_environment N~2~
_diffrn_ambient_temperature 170.01(10)
_diffrn_detector 'CCD plate'
_diffrn_measured_fraction_theta_full 1.000
_diffrn_measured_fraction_theta_max 0.871
_diffrn_measurement_details
;
List of Runs (angles in degrees, time in seconds):

  # Type    Start    End  Width  t~exp~   \w     \q     \k     \f   Frames
#--------------------------------------------------------------------------
  1  \w   -101.00  77.00   0.50    8.00    --  -11.60  45.00  30.00  356
  2  \w    -25.00   8.00   0.50    8.00    --  -11.60  45.00   0.00   66
;
_diffrn_measurement_device 'four-circle diffractometer'
_diffrn_measurement_device_type 'XtaLAB AFC10 (RCD3): fixed-chi single'
_diffrn_measurement_method '\w scans'
_diffrn_orient_matrix_type 'CrysAlisPro convention (1999,Acta A55,543-557)'
_diffrn_orient_matrix_UB_11 -0.0724614000
_diffrn_orient_matrix_UB_12 0.0189014000
_diffrn_orient_matrix_UB_13 0.0105389000
_diffrn_orient_matrix_UB_21 0.0261846000
_diffrn_orient_matrix_UB_22 -0.0242167000
_diffrn_orient_matrix_UB_23 0.0209162000
_diffrn_orient_matrix_UB_31 0.0368760000
_diffrn_orient_matrix_UB_32 0.0541246000
_diffrn_orient_matrix_UB_33 0.0056328000
_diffrn_radiation_monochromator mirror
_diffrn_radiation_probe x-ray
_diffrn_radiation_type 'Mo K\a'
_diffrn_radiation_wavelength 0.71073
_diffrn_reflns_av_R_equivalents 0.0226
_diffrn_reflns_av_unetI/netI 0.0220
_diffrn_reflns_Laue_measured_fraction_full 1.000
_diffrn_reflns_Laue_measured_fraction_max 0.871
_diffrn_reflns_limit_h_max 9
_diffrn_reflns_limit_h_min -11
_diffrn_reflns_limit_k_max 14
_diffrn_reflns_limit_k_min -15
_diffrn_reflns_limit_l_max 42
_diffrn_reflns_limit_l_min -30
_diffrn_reflns_number 16298
_diffrn_reflns_point_group_measured_fraction_full 1.000
_diffrn_reflns_point_group_measured_fraction_max 0.871
_diffrn_reflns_theta_full 25.242
_diffrn_reflns_theta_max 31.086
_diffrn_reflns_theta_min 2.768
_diffrn_source 'Rotating-anode X-ray tube'
_diffrn_source_type 'Rigaku (Mo) X-ray Source'
_exptl_absorpt_coefficient_mu 0.081
_exptl_absorpt_correction_T_max 1.00000
_exptl_absorpt_correction_T_min 0.49042
_exptl_absorpt_correction_type multi-scan
_exptl_absorpt_process_details
;
CrysAlisPro 1.171.39.45i (Rigaku Oxford Diffraction, 2018)
Empirical absorption correction using spherical harmonics,
 implemented in SCALE3 ABSPACK scaling algorithm.
;
_exptl_crystal_colour 'light yellow'
_exptl_crystal_density_diffrn 1.260
_exptl_crystal_description plate
_exptl_crystal_F_000 1120
_exptl_crystal_size_max 0.28
_exptl_crystal_size_mid 0.21
_exptl_crystal_size_min 0.08
_refine_diff_density_max 0.365
_refine_diff_density_min -0.186
_refine_diff_density_rms 0.040
_refine_ls_extinction_method none
_refine_ls_goodness_of_fit_ref 1.056
_refine_ls_hydrogen_treatment constr
_refine_ls_matrix_type full
_refine_ls_number_parameters 183
_refine_ls_number_reflns 3902
_refine_ls_number_restraints 0
_refine_ls_restrained_S_all 1.056
_refine_ls_R_factor_all 0.0509
_refine_ls_R_factor_gt 0.0410
_refine_ls_shift/su_max 0.001
_refine_ls_shift/su_mean 0.000
_refine_ls_structure_factor_coef Fsqd
_refine_ls_weighting_details 'w=1/[\s^2^(Fo^2^)+(0.0565P)^2^+0.7767P] where P=(Fo^2^+2Fc^2^)/3'
_refine_ls_weighting_scheme calc
_refine_ls_wR_factor_gt 0.1103
_refine_ls_wR_factor_ref 0.1158
_reflns_Friedel_coverage 0.000
_reflns_number_gt 3255
_reflns_number_total 3902
_reflns_threshold_expression 'I > 2\s(I)'
_cod_data_source_file d4sc01141d2.cif
_cod_data_source_block mx10483
_cod_depositor_comments 'Adding full bibliography for 1571488--1571489.cif.'
_cod_database_code 1571488
_shelx_shelxl_version_number 2018/3
_chemical_oxdiff_formula CHNO
_shelx_space_group_comment
;
The symmetry employed for this shelxl refinement is uniquely defined
by the following loop, which should always be used as a source of
symmetry information in preference to the above space-group names.
They are only intended as comments.
;
_olex2_refinement_description
;
1. Fixed Uiso
 At 1.2 times of:
  All C(H) groups
 At 1.5 times of:
  All C(H,H,H) groups
2.a Aromatic/amide H refined with riding coordinates:
 C2(H2), C3(H3), C5(H5), C6(H6), C9(H9), C14(H14), C15(H15), C16(H16),
 C17(H17), C18(H18)
2.b Idealised Me refined as rotating group:
 C7(H7A,H7B,H7C), C11(H11A,H11B,H11C)
;
_olex2_submission_special_instructions 'No special instructions were received'
_oxdiff_exptl_absorpt_empirical_details
;
Empirical correction (ABSPACK) includes:
- Absorption correction using spherical harmonics
- Frame scaling
;
_oxdiff_exptl_absorpt_empirical_full_max 1.694
_oxdiff_exptl_absorpt_empirical_full_min 0.601

loop_
_space_group_symop_operation_xyz
'x, y, z'
'-x+1/2, -y, z+1/2'
'-x, y+1/2, -z+1/2'
'x+1/2, -y+1/2, -z'
'-x, -y, -z'
'x-1/2, y, -z-1/2'
'x, -y-1/2, z-1/2'
'-x-1/2, y-1/2, z'

loop_
_atom_site_label
_atom_site_type_symbol
_atom_site_fract_x
_atom_site_fract_y
_atom_site_fract_z
_atom_site_U_iso_or_equiv
_atom_site_adp_type
_atom_site_occupancy
_atom_site_site_symmetry_order
_atom_site_calc_flag
_atom_site_refinement_flags_posn
_atom_site_refinement_flags_adp
_atom_site_refinement_flags_occupancy
_atom_site_disorder_assembly
_atom_site_disorder_group
O1 O 0.54110(10) 0.16566(7) 0.58656(3) 0.0311(2) Uani 1 1 d . . . . .
O2 O 0.62534(10) 0.03337(7) 0.67728(3) 0.0332(2) Uani 1 1 d . . . . .
C1 C 0.65032(13) 0.33096(9) 0.54955(3) 0.0232(2) Uani 1 1 d . . . . .
C2 C 0.75812(14) 0.42458(10) 0.55071(4) 0.0272(2) Uani 1 1 d . . . . .
H2 H 0.810200 0.443601 0.577698 0.033 Uiso 1 1 calc R U . . .
C3 C 0.78797(15) 0.48929(10) 0.51191(4) 0.0302(2) Uani 1 1 d . . . . .
H3 H 0.860799 0.551182 0.513115 0.036 Uiso 1 1 calc R U . . .
C4 C 0.71139(14) 0.46368(10) 0.47123(4) 0.0290(2) Uani 1 1 d . . . . .
C5 C 0.60304(16) 0.37096(10) 0.47037(4) 0.0313(3) Uani 1 1 d . . . . .
H5 H 0.550141 0.352819 0.443420 0.038 Uiso 1 1 calc R U . . .
C6 C 0.57238(14) 0.30521(10) 0.50875(4) 0.0281(2) Uani 1 1 d . . . . .
H6 H 0.499418 0.243429 0.507415 0.034 Uiso 1 1 calc R U . . .
C7 C 0.74551(18) 0.53555(11) 0.42964(4) 0.0380(3) Uani 1 1 d . . . . .
H7A H 0.847517 0.512735 0.417043 0.057 Uiso 1 1 calc R U . . .
H7B H 0.748738 0.617063 0.437682 0.057 Uiso 1 1 calc R U . . .
H7C H 0.662097 0.522838 0.407582 0.057 Uiso 1 1 calc R U . . .
C8 C 0.61481(12) 0.25809(9) 0.58996(3) 0.0227(2) Uani 1 1 d . . . . .
C9 C 0.66535(13) 0.29982(9) 0.63535(3) 0.0229(2) Uani 1 1 d . . . . .
H9 H 0.721875 0.369925 0.637810 0.028 Uiso 1 1 calc R U . . .
C10 C 0.63151(12) 0.23899(9) 0.67277(3) 0.0206(2) Uani 1 1 d . . . . .
C11 C 0.67987(14) 0.27897(10) 0.71924(4) 0.0270(2) Uani 1 1 d . . . . .
H11A H 0.751452 0.222435 0.732518 0.041 Uiso 1 1 calc R U . . .
H11B H 0.585620 0.286803 0.737907 0.041 Uiso 1 1 calc R U . . .
H11C H 0.733546 0.353303 0.717089 0.041 Uiso 1 1 calc R U . . .
C12 C 0.54665(12) 0.12258(9) 0.67309(3) 0.0214(2) Uani 1 1 d . . . . .
C13 C 0.36723(12) 0.12075(9) 0.67552(3) 0.0202(2) Uani 1 1 d . . . . .
C14 C 0.27334(13) 0.21280(9) 0.65965(4) 0.0249(2) Uani 1 1 d . . . . .
H14 H 0.322082 0.279941 0.648152 0.030 Uiso 1 1 calc R U . . .
C15 C 0.10666(14) 0.20433(11) 0.66101(4) 0.0328(3) Uani 1 1 d . . . . .
H15 H 0.043490 0.265110 0.649769 0.039 Uiso 1 1 calc R U . . .
C16 C 0.03442(14) 0.10566(12) 0.67904(4) 0.0372(3) Uani 1 1 d . . . . .
H16 H -0.077351 0.099748 0.679653 0.045 Uiso 1 1 calc R U . . .
C17 C 0.12774(15) 0.01598(11) 0.69612(5) 0.0359(3) Uani 1 1 d . . . . .
H17 H 0.078668 -0.049238 0.709084 0.043 Uiso 1 1 calc R U . . .
C18 C 0.29372(14) 0.02251(10) 0.69408(4) 0.0273(2) Uani 1 1 d . . . . .
H18 H 0.356236 -0.038848 0.705129 0.033 Uiso 1 1 calc R U . . .

loop_
_atom_site_aniso_label
_atom_site_aniso_U_11
_atom_site_aniso_U_22
_atom_site_aniso_U_33
_atom_site_aniso_U_23
_atom_site_aniso_U_13
_atom_site_aniso_U_12
O1 0.0393(5) 0.0276(4) 0.0264(4) -0.0038(3) 0.0045(3) -0.0121(3)
O2 0.0270(4) 0.0220(4) 0.0507(5) 0.0036(3) 0.0010(4) 0.0053(3)
C1 0.0255(5) 0.0226(5) 0.0214(4) -0.0006(4) 0.0022(4) 0.0004(4)
C2 0.0295(5) 0.0288(5) 0.0233(5) 0.0007(4) 0.0006(4) -0.0043(4)
C3 0.0355(6) 0.0269(5) 0.0283(5) 0.0022(4) 0.0055(5) -0.0042(5)
C4 0.0367(6) 0.0264(5) 0.0239(5) 0.0019(4) 0.0068(4) 0.0090(5)
C5 0.0401(6) 0.0312(6) 0.0226(5) -0.0024(4) -0.0028(5) 0.0048(5)
C6 0.0329(6) 0.0260(5) 0.0254(5) -0.0029(4) -0.0006(4) -0.0011(4)
C7 0.0534(8) 0.0338(6) 0.0269(5) 0.0068(5) 0.0087(6) 0.0094(6)
C8 0.0230(5) 0.0232(5) 0.0220(4) -0.0016(4) 0.0028(4) -0.0016(4)
C9 0.0247(5) 0.0214(5) 0.0228(5) -0.0012(4) 0.0004(4) -0.0050(4)
C10 0.0186(4) 0.0200(4) 0.0231(4) -0.0008(4) -0.0003(4) 0.0018(4)
C11 0.0315(5) 0.0272(5) 0.0223(5) 0.0005(4) -0.0034(4) -0.0024(4)
C12 0.0224(5) 0.0194(4) 0.0225(4) 0.0014(3) 0.0008(4) 0.0007(4)
C13 0.0213(5) 0.0201(4) 0.0192(4) -0.0020(3) 0.0014(4) -0.0009(4)
C14 0.0250(5) 0.0233(5) 0.0265(5) -0.0001(4) 0.0007(4) 0.0023(4)
C15 0.0243(5) 0.0367(6) 0.0375(6) -0.0069(5) -0.0034(5) 0.0074(5)
C16 0.0207(5) 0.0449(7) 0.0460(7) -0.0154(6) 0.0038(5) -0.0049(5)
C17 0.0327(6) 0.0322(6) 0.0429(7) -0.0055(5) 0.0102(5) -0.0130(5)
C18 0.0298(6) 0.0227(5) 0.0295(5) 0.0010(4) 0.0025(4) -0.0033(4)

loop_
_atom_type_symbol
_atom_type_description
_atom_type_scat_dispersion_real
_atom_type_scat_dispersion_imag
_atom_type_scat_source
C C 0.0033 0.0016 'International Tables Vol C Tables 4.2.6.8 and 6.1.1.4'
H H 0.0000 0.0000 'International Tables Vol C Tables 4.2.6.8 and 6.1.1.4'
O O 0.0106 0.0060 'International Tables Vol C Tables 4.2.6.8 and 6.1.1.4'

loop_
_geom_angle_atom_site_label_1
_geom_angle_atom_site_label_2
_geom_angle_atom_site_label_3
_geom_angle
_geom_angle_site_symmetry_1
_geom_angle_site_symmetry_3
_geom_angle_publ_flag
C2 C1 C6 118.67(10) . . ?
C2 C1 C8 122.57(9) . . ?
C6 C1 C8 118.76(10) . . ?
C1 C2 H2 119.9 . . ?
C3 C2 C1 120.27(10) . . ?
C3 C2 H2 119.9 . . ?
C2 C3 H3 119.4 . . ?
C2 C3 C4 121.26(11) . . ?
C4 C3 H3 119.4 . . ?
C3 C4 C5 118.22(10) . . ?
C3 C4 C7 120.20(11) . . ?
C5 C4 C7 121.58(11) . . ?
C4 C5 H5 119.4 . . ?
C6 C5 C4 121.24(11) . . ?
C6 C5 H5 119.4 . . ?
C1 C6 H6 119.8 . . ?
C5 C6 C1 120.33(11) . . ?
C5 C6 H6 119.8 . . ?
C4 C7 H7A 109.5 . . ?
C4 C7 H7B 109.5 . . ?
C4 C7 H7C 109.5 . . ?
H7A C7 H7B 109.5 . . ?
H7A C7 H7C 109.5 . . ?
H7B C7 H7C 109.5 . . ?
O1 C8 C1 121.18(9) . . ?
O1 C8 C9 119.55(9) . . ?
C9 C8 C1 119.24(9) . . ?
C8 C9 H9 119.3 . . ?
C10 C9 C8 121.31(9) . . ?
C10 C9 H9 119.3 . . ?
C9 C10 C11 122.72(9) . . ?
C9 C10 C12 124.36(9) . . ?
C11 C10 C12 112.89(9) . . ?
C10 C11 H11A 109.5 . . ?
C10 C11 H11B 109.5 . . ?
C10 C11 H11C 109.5 . . ?
H11A C11 H11B 109.5 . . ?
H11A C11 H11C 109.5 . . ?
H11B C11 H11C 109.5 . . ?
O2 C12 C10 119.27(9) . . ?
O2 C12 C13 121.32(9) . . ?
C13 C12 C10 118.72(8) . . ?
C14 C13 C12 122.25(9) . . ?
C18 C13 C12 117.97(9) . . ?
C18 C13 C14 119.78(10) . . ?
C13 C14 H14 120.1 . . ?
C15 C14 C13 119.81(11) . . ?
C15 C14 H14 120.1 . . ?
C14 C15 H15 120.0 . . ?
C16 C15 C14 120.03(11) . . ?
C16 C15 H15 120.0 . . ?
C15 C16 H16 119.9 . . ?
C17 C16 C15 120.10(11) . . ?
C17 C16 H16 119.9 . . ?
C16 C17 H17 119.9 . . ?
C16 C17 C18 120.29(11) . . ?
C18 C17 H17 119.9 . . ?
C13 C18 H18 120.0 . . ?
C17 C18 C13 119.94(11) . . ?
C17 C18 H18 120.0 . . ?

loop_
_geom_bond_atom_site_label_1
_geom_bond_atom_site_label_2
_geom_bond_distance
_geom_bond_site_symmetry_2
_geom_bond_publ_flag
O1 C8 1.2232(13) . ?
O2 C12 1.2155(13) . ?
C1 C2 1.3936(15) . ?
C1 C6 1.3956(15) . ?
C1 C8 1.4808(14) . ?
C2 H2 0.9300 . ?
C2 C3 1.3824(15) . ?
C3 H3 0.9300 . ?
C3 C4 1.3870(17) . ?
C4 C5 1.3885(18) . ?
C4 C7 1.5005(15) . ?
C5 H5 0.9300 . ?
C5 C6 1.3798(16) . ?
C6 H6 0.9300 . ?
C7 H7A 0.9600 . ?
C7 H7B 0.9600 . ?
C7 H7C 0.9600 . ?
C8 C9 1.4793(14) . ?
C9 H9 0.9300 . ?
C9 C10 1.3319(14) . ?
C10 C11 1.4968(14) . ?
C10 C12 1.5032(14) . ?
C11 H11A 0.9600 . ?
C11 H11B 0.9600 . ?
C11 H11C 0.9600 . ?
C12 C13 1.4905(14) . ?
C13 C14 1.3885(14) . ?
C13 C18 1.3881(14) . ?
C14 H14 0.9300 . ?
C14 C15 1.3869(16) . ?
C15 H15 0.9300 . ?
C15 C16 1.3814(19) . ?
C16 H16 0.9300 . ?
C16 C17 1.378(2) . ?
C17 H17 0.9300 . ?
C17 C18 1.3805(17) . ?
C18 H18 0.9300 . ?

loop_
_geom_torsion_atom_site_label_1
_geom_torsion_atom_site_label_2
_geom_torsion_atom_site_label_3
_geom_torsion_atom_site_label_4
_geom_torsion
_geom_torsion_site_symmetry_1
_geom_torsion_site_symmetry_2
_geom_torsion_site_symmetry_3
_geom_torsion_site_symmetry_4
_geom_torsion_publ_flag
O1 C8 C9 C10 -0.34(16) . . . . ?
O2 C12 C13 C14 -163.15(10) . . . . ?
O2 C12 C13 C18 16.37(15) . . . . ?
C1 C2 C3 C4 0.47(18) . . . . ?
C1 C8 C9 C10 177.86(10) . . . . ?
C2 C1 C6 C5 0.50(17) . . . . ?
C2 C1 C8 O1 -167.91(11) . . . . ?
C2 C1 C8 C9 13.92(16) . . . . ?
C2 C3 C4 C5 0.09(17) . . . . ?
C2 C3 C4 C7 179.79(11) . . . . ?
C3 C4 C5 C6 -0.35(17) . . . . ?
C4 C5 C6 C1 0.05(18) . . . . ?
C6 C1 C2 C3 -0.76(17) . . . . ?
C6 C1 C8 O1 12.33(16) . . . . ?
C6 C1 C8 C9 -165.84(10) . . . . ?
C7 C4 C5 C6 179.95(11) . . . . ?
C8 C1 C2 C3 179.48(10) . . . . ?
C8 C1 C6 C5 -179.73(10) . . . . ?
C8 C9 C10 C11 -179.61(10) . . . . ?
C8 C9 C10 C12 2.41(16) . . . . ?
C9 C10 C12 O2 100.49(13) . . . . ?
C9 C10 C12 C13 -88.92(13) . . . . ?
C10 C12 C13 C14 26.46(14) . . . . ?
C10 C12 C13 C18 -154.02(10) . . . . ?
C11 C10 C12 O2 -77.66(12) . . . . ?
C11 C10 C12 C13 92.93(11) . . . . ?
C12 C13 C14 C15 177.28(10) . . . . ?
C12 C13 C18 C17 -178.63(10) . . . . ?
C13 C14 C15 C16 1.46(17) . . . . ?
C14 C13 C18 C17 0.90(16) . . . . ?
C14 C15 C16 C17 0.64(18) . . . . ?
C15 C16 C17 C18 -1.98(19) . . . . ?
C16 C17 C18 C13 1.20(18) . . . . ?
C18 C13 C14 C15 -2.22(15) . . . . ?
